data_1574109
loop_
_publ_author_name
'Li, Quanwei'
'Zhao, Haisong'
'Zhao, Jinyang'
'Cao, Zhongxu'
'Yu, Chao'
'Yan, Shouke'
'Ren, Zhongjie'

_publ_section_title
;
 Enhancing electroluminescence performance of ultra-deep-blue
 through-space charge transfer emitters with CIEy &#x2248; 0.05 via
 methyl-modification
;
_journal_issue 15
_journal_name_full 'Chemical Science'
_journal_page_first 6434
_journal_page_last 6442
_journal_paper_doi 10.1039/D4SC08094G
_journal_volume 16
_journal_year 2025
_chemical_formula_moiety 'C54 H38 B N O2'
_chemical_formula_sum 'C54 H38 B N O2'
_chemical_formula_weight 743.66
_chemical_name_systematic 3MeCz-BO
_space_group_crystal_system orthorhombic
_space_group_IT_number 61
_space_group_name_Hall '-P 2ac 2ab'
_space_group_name_H-M_alt 'P b c a'
_atom_sites_solution_hydrogens geom
_atom_sites_solution_primary dual
_audit_creation_date 2024-07-22
_audit_creation_method
;
Olex2 1.5-beta
(compiled 2024.02.16 svn.r378c4104 for OlexSys, GUI svn.r6928)
;
_audit_update_record
;
2024-11-13 deposited with the CCDC.	2025-03-10 downloaded from the CCDC.
;
_cell_angle_alpha 90
_cell_angle_beta 90
_cell_angle_gamma 90
_cell_formula_units_Z 8
_cell_length_a 8.8277(3)
_cell_length_b 27.8654(9)
_cell_length_c 31.7860(12)
_cell_measurement_reflns_used 7300
_cell_measurement_temperature 293(2)
_cell_measurement_theta_max 77.0000
_cell_measurement_theta_min 3.1480
_cell_volume 7819.0(5)
_computing_cell_refinement 'CrysAlisPro 1.171.43.118a (Rigaku OD, 2024)'
_computing_data_collection 'CrysAlisPro system (CCD 43.118a 64-bit (release 27-03-2024))'
_computing_data_reduction 'CrysAlisPro 1.171.43.118a (Rigaku OD, 2024)'
_computing_molecular_graphics 'Olex2 1.5-beta (Dolomanov et al., 2009)'
_computing_publication_material 'Olex2 1.5-beta (Dolomanov et al., 2009)'
_computing_structure_refinement 'SHELXL 2018/3 (Sheldrick, 2015)'
_computing_structure_solution 'SHELXT 2014/5 (Sheldrick, 2014)'
_diffrn_ambient_temperature 293(2)
_diffrn_detector 'Hybrid Pixel Array Detector'
_diffrn_detector_area_resol_mean 10.0000
_diffrn_detector_type HyPix
_diffrn_measured_fraction_theta_full 0.991
_diffrn_measured_fraction_theta_max 0.991
_diffrn_measurement_details
;
List of Runs (angles in degrees, time in seconds):

  # Type    Start    End  Width  t~exp~   \w     \q     \k     \f   Frames
#--------------------------------------------------------------------------
  1  \w    -62.00 -36.00   0.50    2.00    -- -105.00  61.00-180.00   52
  2  \w   -174.00-146.00   0.50    2.00    -- -105.00-111.00 -30.00   56
  3  \w   -142.00 -82.00   0.50    2.00    -- -105.00-111.00 -30.00  120
  4  \w   -175.00 -94.00   0.50    2.00    -- -105.00 -28.00 174.00  162
  5  \w    -99.00 -39.00   0.50    2.00    -- -105.00 100.00 162.00  120
  6  \w   -120.00 -45.00   0.50    0.63    --  -46.65 -28.00 174.00  150
  7  \w    -18.00   8.00   0.50    0.63    --   46.65 -19.00  30.00   52
  8  \w    -27.00  25.00   0.50    0.63    --   46.65 -19.00  60.00  104
  9  \w    -11.00  20.00   0.50    0.63    --   46.65 -19.00 -90.00   62
 10  \w     41.00  71.00   0.50    2.00    --  113.25 -61.00 -60.00   60
 11  \w     52.00  79.00   0.50    2.00    --  113.25 -77.00 -30.00   54
 12  \w     41.00  67.00   0.50    2.00    --  113.25 -61.00-120.00   52
 13  \w     80.00 105.00   0.50    2.00    --  113.25 -77.00 -30.00   50
 14  \w     45.00  70.00   0.50    2.00    --  113.25 -61.00  30.00   50
 15  \w     41.00  66.00   0.50    2.00    --  113.25 -61.00  90.00   50
;
_diffrn_measurement_device 'four-circle diffractometer'
_diffrn_measurement_device_type 'XtaLAB Synergy, Single source at home/near, HyPix'
_diffrn_measurement_method '\w scans'
_diffrn_orient_matrix_type 'CrysAlisPro convention (1999,Acta A55,543-557)'
_diffrn_orient_matrix_UB_11 0.0157179000
_diffrn_orient_matrix_UB_12 0.0516953000
_diffrn_orient_matrix_UB_13 -0.0165715000
_diffrn_orient_matrix_UB_21 0.0628394000
_diffrn_orient_matrix_UB_22 0.0159043000
_diffrn_orient_matrix_UB_23 0.0429824000
_diffrn_orient_matrix_UB_31 0.1621550000
_diffrn_orient_matrix_UB_32 -0.0111851000
_diffrn_orient_matrix_UB_33 -0.0150941000
_diffrn_radiation_monochromator mirror
_diffrn_radiation_probe x-ray
_diffrn_radiation_type 'Cu K\a'
_diffrn_radiation_wavelength 1.54184
_diffrn_reflns_av_R_equivalents 0.0625
_diffrn_reflns_av_unetI/netI 0.0507
_diffrn_reflns_Laue_measured_fraction_full 0.991
_diffrn_reflns_Laue_measured_fraction_max 0.991
_diffrn_reflns_limit_h_max 10
_diffrn_reflns_limit_h_min -4
_diffrn_reflns_limit_k_max 33
_diffrn_reflns_limit_k_min -31
_diffrn_reflns_limit_l_max 37
_diffrn_reflns_limit_l_min -36
_diffrn_reflns_number 26970
_diffrn_reflns_point_group_measured_fraction_full 0.991
_diffrn_reflns_point_group_measured_fraction_max 0.991
_diffrn_reflns_theta_full 66.594
_diffrn_reflns_theta_max 66.594
_diffrn_reflns_theta_min 3.172
_diffrn_source 'micro-focus sealed X-ray tube'
_diffrn_source_type 'PhotonJet (Cu) X-ray Source'
_exptl_absorpt_coefficient_mu 0.583
_exptl_absorpt_correction_T_max 1.00000
_exptl_absorpt_correction_T_min 0.94833
_exptl_absorpt_correction_type multi-scan
_exptl_absorpt_process_details
;
CrysAlisPro 1.171.43.118a (Rigaku Oxford Diffraction, 2024)
Empirical absorption correction using spherical harmonics,
implemented in SCALE3 ABSPACK scaling algorithm.
;
_exptl_crystal_colour 'clear light colourless'
_exptl_crystal_colour_lustre clear
_exptl_crystal_colour_modifier light
_exptl_crystal_colour_primary colourless
_exptl_crystal_density_diffrn 1.263
_exptl_crystal_description block
_exptl_crystal_F_000 3120
_exptl_crystal_size_max 0.16
_exptl_crystal_size_mid 0.12
_exptl_crystal_size_min 0.1
_refine_diff_density_max 0.363
_refine_diff_density_min -0.187
_refine_diff_density_rms 0.050
_refine_ls_extinction_coef 0.00032(5)
_refine_ls_extinction_expression Fc^*^=kFc[1+0.001xFc^2^\l^3^/sin(2\q)]^-1/4^
_refine_ls_extinction_method 'SHELXL-2018/3 (Sheldrick 2018)'
_refine_ls_goodness_of_fit_ref 1.039
_refine_ls_hydrogen_treatment constr
_refine_ls_matrix_type full
_refine_ls_number_parameters 529
_refine_ls_number_reflns 6864
_refine_ls_number_restraints 0
_refine_ls_restrained_S_all 1.039
_refine_ls_R_factor_all 0.0888
_refine_ls_R_factor_gt 0.0559
_refine_ls_shift/su_max 0.000
_refine_ls_shift/su_mean 0.000
_refine_ls_structure_factor_coef Fsqd
_refine_ls_weighting_details 'w=1/[\s^2^(Fo^2^)+(0.0870P)^2^+0.5201P] where P=(Fo^2^+2Fc^2^)/3'
_refine_ls_weighting_scheme calc
_refine_ls_wR_factor_gt 0.1470
_refine_ls_wR_factor_ref 0.1672
_reflns_Friedel_coverage 0.000
_reflns_number_gt 4425
_reflns_number_total 6864
_reflns_threshold_expression 'I > 2\s(I)'
_cod_data_source_file d4sc08094g2.cif
_cod_data_source_block b_CCDC1
_cod_depositor_comments 'Adding full bibliography for 1574108--1574110.cif.'
_cod_database_code 1574109
_shelx_shelxl_version_number 2018/3
_chemical_oxdiff_formula chonb
_shelx_space_group_comment
;
The symmetry employed for this shelxl refinement is uniquely defined
by the following loop, which should always be used as a source of
symmetry information in preference to the above space-group names.
They are only intended as comments.
;
_shelx_estimated_absorpt_t_max 0.944
_shelx_estimated_absorpt_t_min 0.912
_olex2_refinement_description
;
1. Fixed Uiso
 At 1.2 times of:
  All C(H) groups
 At 1.5 times of:
  All C(H,H,H) groups
2.a Aromatic/amide H refined with riding coordinates:
 C3(H3), C6(H6), C7(H7), C9(H9), C12(H12), C13(H13), C18(H18), C20(H20),
 C22(H22), C23(H23), C24(H24), C29(H29), C30(H30), C31(H31), C32(H32), C35(H35),
  C38(H38), C39(H39), C43(H43), C46(H46), C49(H49), C52(H52), C53(H53)
2.b Idealised Me refined as rotating group:
 C1(H1A,H1B,H1C), C11(H11A,H11B,H11C), C37(H37A,H37B,H37C), C45(H45A,H45B,
 H45C), C51(H51A,H51B,H51C)
;
_olex2_submission_special_instructions 'No special instructions were received'
_oxdiff_exptl_absorpt_empirical_details
;
Empirical correction (ABSPACK) includes:
- Absorption correction using spherical harmonics
- Frame scaling
;
_oxdiff_exptl_absorpt_empirical_full_max 1.060
_oxdiff_exptl_absorpt_empirical_full_min 0.924

loop_
_space_group_symop_operation_xyz
'x, y, z'
'-x+1/2, -y, z+1/2'
'-x, y+1/2, -z+1/2'
'x+1/2, -y+1/2, -z'
'-x, -y, -z'
'x-1/2, y, -z-1/2'
'x, -y-1/2, z-1/2'
'-x-1/2, y-1/2, z'

loop_
_atom_site_label
_atom_site_type_symbol
_atom_site_fract_x
_atom_site_fract_y
_atom_site_fract_z
_atom_site_U_iso_or_equiv
_atom_site_adp_type
_atom_site_occupancy
_atom_site_site_symmetry_order
_atom_site_calc_flag
_atom_site_refinement_flags_posn
_atom_site_refinement_flags_adp
_atom_site_refinement_flags_occupancy
_atom_site_disorder_assembly
_atom_site_disorder_group
O1 O 0.2508(3) 0.76363(8) 0.31448(7) 0.0862(7) Uani 1 1 d . . . . .
O2 O 0.5095(2) 0.75614(6) 0.44750(5) 0.0550(4) Uani 1 1 d . . . . .
N1 N 0.6968(2) 0.67022(7) 0.36685(6) 0.0493(5) Uani 1 1 d . . . . .
C1 C 0.3613(6) 0.95898(13) 0.27455(13) 0.1111(14) Uani 1 1 d . . . . .
H1A H 0.397670 0.976002 0.298785 0.167 Uiso 1 1 calc R U . . .
H1B H 0.267612 0.972958 0.265309 0.167 Uiso 1 1 calc R U . . .
H1C H 0.434803 0.961045 0.252372 0.167 Uiso 1 1 calc R U . . .
C2 C 0.3356(4) 0.90677(13) 0.28590(10) 0.0815(9) Uani 1 1 d . . . . .
C3 C 0.3949(3) 0.88746(11) 0.32229(9) 0.0656(7) Uani 1 1 d . . . . .
H3 H 0.452510 0.907348 0.339484 0.079 Uiso 1 1 calc R U . . .
C4 C 0.3737(3) 0.83957(10) 0.33508(8) 0.0594(7) Uani 1 1 d . . . . .
C5 C 0.2856(4) 0.81121(11) 0.30791(9) 0.0748(9) Uani 1 1 d . . . . .
C6 C 0.2222(5) 0.82945(15) 0.27099(12) 0.1070(14) Uani 1 1 d . . . . .
H6 H 0.163205 0.809972 0.253780 0.128 Uiso 1 1 calc R U . . .
C7 C 0.2480(6) 0.87648(14) 0.26041(12) 0.1092(14) Uani 1 1 d . . . . .
H7 H 0.206347 0.888573 0.235719 0.131 Uiso 1 1 calc R U . . .
C8 C 0.5227(3) 0.83537(9) 0.41397(7) 0.0483(6) Uani 1 1 d . . . . .
C9 C 0.5767(3) 0.88258(9) 0.41986(8) 0.0575(7) Uani 1 1 d . . . . .
H9 H 0.556187 0.905165 0.399092 0.069 Uiso 1 1 calc R U . . .
C10 C 0.6581(3) 0.89716(10) 0.45462(9) 0.0609(7) Uani 1 1 d . . . . .
C11 C 0.7098(5) 0.94849(11) 0.45988(12) 0.0932(11) Uani 1 1 d . . . . .
H11A H 0.692668 0.965766 0.434182 0.140 Uiso 1 1 calc R U . . .
H11B H 0.815809 0.949020 0.466545 0.140 Uiso 1 1 calc R U . . .
H11C H 0.653618 0.963308 0.482246 0.140 Uiso 1 1 calc R U . . .
C12 C 0.6915(3) 0.86306(10) 0.48492(9) 0.0602(7) Uani 1 1 d . . . . .
H12 H 0.747868 0.871918 0.508379 0.072 Uiso 1 1 calc R U . . .
C13 C 0.6432(3) 0.81660(10) 0.48107(8) 0.0594(7) Uani 1 1 d . . . . .
H13 H 0.667322 0.794079 0.501599 0.071 Uiso 1 1 calc R U . . .
C14 C 0.5577(3) 0.80335(9) 0.44619(7) 0.0485(6) Uani 1 1 d . . . . .
C15 C 0.4249(3) 0.73666(9) 0.41575(7) 0.0456(5) Uani 1 1 d . . . . .
C16 C 0.3853(3) 0.76405(9) 0.38061(7) 0.0495(6) Uani 1 1 d . . . . .
C17 C 0.2989(3) 0.74036(10) 0.35015(8) 0.0602(7) Uani 1 1 d . . . . .
C18 C 0.2552(3) 0.69301(10) 0.35380(9) 0.0636(7) Uani 1 1 d . . . . .
H18 H 0.196532 0.678730 0.332978 0.076 Uiso 1 1 calc R U . . .
C19 C 0.2998(3) 0.66687(9) 0.38893(8) 0.0499(6) Uani 1 1 d . . . . .
C20 C 0.3826(3) 0.68921(9) 0.42058(8) 0.0485(6) Uani 1 1 d . . . . .
H20 H 0.409166 0.672398 0.444754 0.058 Uiso 1 1 calc R U . . .
C21 C 0.2539(3) 0.61556(9) 0.39189(7) 0.0478(6) Uani 1 1 d . . . . .
C22 C 0.1057(3) 0.60371(11) 0.40282(9) 0.0623(7) Uani 1 1 d . . . . .
H22 H 0.036992 0.628112 0.408661 0.075 Uiso 1 1 calc R U . . .
C23 C 0.0584(3) 0.55635(12) 0.40519(9) 0.0702(8) Uani 1 1 d . . . . .
H23 H -0.040445 0.549547 0.413382 0.084 Uiso 1 1 calc R U . . .
C24 C 0.1546(3) 0.51950(11) 0.39570(9) 0.0657(8) Uani 1 1 d . . . . .
H24 H 0.121429 0.487844 0.396730 0.079 Uiso 1 1 calc R U . . .
C25 C 0.3037(3) 0.53026(9) 0.38440(8) 0.0511(6) Uani 1 1 d . . . . .
C26 C 0.3531(3) 0.57800(8) 0.38293(7) 0.0450(5) Uani 1 1 d . . . . .
C27 C 0.5211(2) 0.58009(8) 0.37066(7) 0.0433(5) Uani 1 1 d . . . . .
C28 C 0.5557(3) 0.52735(8) 0.36292(7) 0.0483(6) Uani 1 1 d . . . . .
C29 C 0.6904(3) 0.50704(10) 0.34947(8) 0.0575(7) Uani 1 1 d . . . . .
H29 H 0.774557 0.526103 0.343930 0.069 Uiso 1 1 calc R U . . .
C30 C 0.6970(4) 0.45821(12) 0.34450(10) 0.0755(9) Uani 1 1 d . . . . .
H30 H 0.786266 0.444050 0.335192 0.091 Uiso 1 1 calc R U . . .
C31 C 0.5725(5) 0.42976(11) 0.35316(11) 0.0842(10) Uani 1 1 d . . . . .
H31 H 0.579507 0.396704 0.349623 0.101 Uiso 1 1 calc R U . . .
C32 C 0.4386(4) 0.44946(10) 0.36688(10) 0.0726(8) Uani 1 1 d . . . . .
H32 H 0.355696 0.430024 0.372837 0.087 Uiso 1 1 calc R U . . .
C33 C 0.4294(3) 0.49894(9) 0.37171(8) 0.0533(6) Uani 1 1 d . . . . .
C34 C 0.5454(3) 0.61050(8) 0.33074(7) 0.0456(5) Uani 1 1 d . . . . .
C35 C 0.4849(3) 0.59376(10) 0.29299(8) 0.0542(6) Uani 1 1 d . . . . .
H35 H 0.434397 0.564471 0.293142 0.065 Uiso 1 1 calc R U . . .
C36 C 0.4960(3) 0.61840(11) 0.25527(8) 0.0633(7) Uani 1 1 d . . . . .
C37 C 0.4382(4) 0.59684(14) 0.21469(10) 0.0876(10) Uani 1 1 d . . . . .
H37A H 0.515058 0.576687 0.202674 0.131 Uiso 1 1 calc R U . . .
H37B H 0.413510 0.622067 0.195302 0.131 Uiso 1 1 calc R U . . .
H37C H 0.349294 0.578063 0.220326 0.131 Uiso 1 1 calc R U . . .
C38 C 0.5643(4) 0.66305(12) 0.25654(9) 0.0741(8) Uani 1 1 d . . . . .
H38 H 0.567929 0.681518 0.232186 0.089 Uiso 1 1 calc R U . . .
C39 C 0.6269(3) 0.68073(11) 0.29289(9) 0.0676(8) Uani 1 1 d . . . . .
H39 H 0.672594 0.710791 0.292682 0.081 Uiso 1 1 calc R U . . .
C40 C 0.6229(3) 0.65437(9) 0.33009(8) 0.0487(6) Uani 1 1 d . . . . .
C41 C 0.6920(2) 0.64224(8) 0.40297(7) 0.0438(5) Uani 1 1 d . . . . .
C42 C 0.6149(2) 0.59907(8) 0.40712(7) 0.0419(5) Uani 1 1 d . . . . .
C43 C 0.6237(3) 0.57666(9) 0.44595(7) 0.0487(6) Uani 1 1 d . . . . .
H43 H 0.573333 0.547684 0.449841 0.058 Uiso 1 1 calc R U . . .
C44 C 0.7062(3) 0.59622(10) 0.47966(8) 0.0549(6) Uani 1 1 d . . . . .
C45 C 0.7151(4) 0.56934(12) 0.52073(9) 0.0784(9) Uani 1 1 d . . . . .
H45A H 0.619101 0.554603 0.526556 0.118 Uiso 1 1 calc R U . . .
H45B H 0.740121 0.591276 0.542963 0.118 Uiso 1 1 calc R U . . .
H45C H 0.791873 0.545032 0.518832 0.118 Uiso 1 1 calc R U . . .
C46 C 0.7783(3) 0.64005(10) 0.47436(8) 0.0564(6) Uani 1 1 d . . . . .
H46 H 0.831321 0.653728 0.496616 0.068 Uiso 1 1 calc R U . . .
C47 C 0.7715(3) 0.66349(9) 0.43594(8) 0.0514(6) Uani 1 1 d . . . . .
C48 C 0.8299(3) 0.70844(10) 0.41845(9) 0.0589(7) Uani 1 1 d . . . . .
C49 C 0.9163(3) 0.74481(11) 0.43638(11) 0.0700(8) Uani 1 1 d . . . . .
H49 H 0.944246 0.742877 0.464543 0.084 Uiso 1 1 calc R U . . .
C50 C 0.9609(3) 0.78381(11) 0.41255(12) 0.0760(9) Uani 1 1 d . . . . .
C51 C 1.0518(4) 0.82410(13) 0.43206(14) 0.1010(12) Uani 1 1 d . . . . .
H51A H 0.984110 0.848058 0.442907 0.151 Uiso 1 1 calc R U . . .
H51B H 1.116212 0.838198 0.411099 0.151 Uiso 1 1 calc R U . . .
H51C H 1.112723 0.811610 0.454553 0.151 Uiso 1 1 calc R U . . .
C52 C 0.9183(4) 0.78495(11) 0.37033(12) 0.0822(10) Uani 1 1 d . . . . .
H52 H 0.950609 0.810553 0.353853 0.099 Uiso 1 1 calc R U . . .
C53 C 0.8311(4) 0.75016(11) 0.35202(12) 0.0786(9) Uani 1 1 d . . . . .
H53 H 0.803580 0.752752 0.323868 0.094 Uiso 1 1 calc R U . . .
C54 C 0.7843(3) 0.71135(9) 0.37536(9) 0.0553(6) Uani 1 1 d . . . . .
B1 B 0.4307(3) 0.81593(11) 0.37626(9) 0.0513(7) Uani 1 1 d . . . . .

loop_
_atom_site_aniso_label
_atom_site_aniso_U_11
_atom_site_aniso_U_22
_atom_site_aniso_U_33
_atom_site_aniso_U_23
_atom_site_aniso_U_13
_atom_site_aniso_U_12
O1 0.1286(19) 0.0646(14) 0.0653(13) 0.0093(10) -0.0390(13) -0.0083(12)
O2 0.0681(11) 0.0481(10) 0.0489(9) 0.0040(8) -0.0111(8) -0.0028(8)
N1 0.0520(11) 0.0453(12) 0.0505(12) -0.0001(9) 0.0019(9) -0.0080(9)
C1 0.166(4) 0.077(3) 0.090(3) 0.031(2) -0.030(3) -0.012(3)
C2 0.112(3) 0.069(2) 0.0642(19) 0.0157(16) -0.0107(18) 0.0041(18)
C3 0.0761(18) 0.0621(18) 0.0585(16) 0.0098(13) -0.0025(13) 0.0038(14)
C4 0.0704(16) 0.0546(16) 0.0533(15) 0.0035(12) -0.0039(13) 0.0051(13)
C5 0.105(2) 0.0589(18) 0.0606(17) 0.0111(14) -0.0208(16) 0.0006(17)
C6 0.162(4) 0.085(3) 0.074(2) 0.015(2) -0.051(2) -0.011(2)
C7 0.162(4) 0.084(3) 0.081(2) 0.028(2) -0.046(3) -0.003(3)
C8 0.0494(13) 0.0481(14) 0.0475(13) 0.0009(11) 0.0046(10) 0.0071(11)
C9 0.0710(16) 0.0466(15) 0.0548(15) 0.0033(12) -0.0054(13) 0.0018(12)
C10 0.0703(17) 0.0492(16) 0.0632(16) -0.0037(13) -0.0028(14) -0.0008(13)
C11 0.133(3) 0.058(2) 0.089(2) -0.0043(17) -0.025(2) -0.017(2)
C12 0.0680(16) 0.0586(17) 0.0540(15) -0.0053(13) -0.0091(12) -0.0039(13)
C13 0.0694(16) 0.0546(16) 0.0542(15) 0.0059(12) -0.0093(13) 0.0000(13)
C14 0.0501(13) 0.0466(14) 0.0488(13) 0.0013(11) 0.0003(11) 0.0016(11)
C15 0.0462(12) 0.0466(14) 0.0440(12) -0.0035(10) -0.0006(10) 0.0064(10)
C16 0.0526(13) 0.0494(15) 0.0463(13) -0.0008(11) -0.0003(10) 0.0084(11)
C17 0.0787(18) 0.0529(16) 0.0491(14) 0.0032(12) -0.0140(13) 0.0058(13)
C18 0.0756(18) 0.0531(17) 0.0620(16) -0.0041(13) -0.0174(14) 0.0002(14)
C19 0.0464(12) 0.0494(15) 0.0538(14) -0.0030(11) 0.0046(11) 0.0038(11)
C20 0.0515(13) 0.0471(14) 0.0469(13) 0.0013(11) 0.0049(11) 0.0033(11)
C21 0.0456(12) 0.0497(15) 0.0480(13) -0.0031(11) -0.0023(10) -0.0007(11)
C22 0.0472(14) 0.071(2) 0.0684(17) -0.0027(14) 0.0056(12) 0.0007(13)
C23 0.0484(14) 0.086(2) 0.0759(19) 0.0028(16) 0.0082(13) -0.0153(15)
C24 0.0635(17) 0.0644(19) 0.0692(18) 0.0030(14) 0.0012(14) -0.0241(15)
C25 0.0540(14) 0.0502(15) 0.0492(13) 0.0007(11) -0.0046(11) -0.0127(12)
C26 0.0463(12) 0.0439(13) 0.0447(12) -0.0017(10) -0.0031(10) -0.0064(10)
C27 0.0457(12) 0.0394(13) 0.0447(13) -0.0015(10) -0.0017(10) -0.0020(10)
C28 0.0592(14) 0.0422(13) 0.0434(12) -0.0022(10) -0.0020(11) 0.0004(11)
C29 0.0640(16) 0.0550(16) 0.0534(15) -0.0063(12) -0.0011(12) 0.0090(13)
C30 0.092(2) 0.064(2) 0.0700(19) -0.0107(15) -0.0044(16) 0.0260(18)
C31 0.119(3) 0.0421(16) 0.091(2) -0.0101(16) -0.009(2) 0.0110(19)
C32 0.096(2) 0.0448(16) 0.077(2) -0.0013(14) -0.0080(17) -0.0115(16)
C33 0.0691(16) 0.0417(14) 0.0490(14) -0.0044(11) -0.0072(12) -0.0054(12)
C34 0.0455(12) 0.0463(14) 0.0450(13) -0.0006(10) 0.0016(10) 0.0011(10)
C35 0.0537(14) 0.0558(16) 0.0532(15) -0.0035(12) -0.0035(12) 0.0011(12)
C36 0.0664(16) 0.077(2) 0.0469(15) 0.0013(13) -0.0039(12) 0.0088(14)
C37 0.101(2) 0.106(3) 0.0561(18) -0.0018(17) -0.0175(17) 0.009(2)
C38 0.091(2) 0.079(2) 0.0529(17) 0.0138(15) 0.0035(15) -0.0031(17)
C39 0.0784(19) 0.0624(18) 0.0619(17) 0.0104(14) 0.0051(14) -0.0122(15)
C40 0.0484(12) 0.0472(14) 0.0505(14) -0.0012(11) 0.0042(10) -0.0006(11)
C41 0.0405(11) 0.0417(13) 0.0491(13) -0.0043(10) 0.0049(10) 0.0003(10)
C42 0.0410(11) 0.0378(13) 0.0469(13) -0.0042(10) -0.0006(10) 0.0009(9)
C43 0.0492(13) 0.0470(14) 0.0498(14) 0.0004(11) 0.0007(11) 0.0007(11)
C44 0.0607(15) 0.0571(16) 0.0470(14) -0.0053(12) -0.0040(12) 0.0075(13)
C45 0.105(2) 0.075(2) 0.0560(17) 0.0011(15) -0.0155(16) 0.0040(18)
C46 0.0527(14) 0.0616(17) 0.0551(15) -0.0128(13) -0.0080(12) -0.0018(12)
C47 0.0446(12) 0.0494(15) 0.0603(15) -0.0104(12) 0.0022(11) -0.0023(11)
C48 0.0512(14) 0.0532(16) 0.0724(18) -0.0098(13) 0.0035(13) -0.0039(12)
C49 0.0589(16) 0.0586(18) 0.092(2) -0.0138(16) -0.0011(15) -0.0070(14)
C50 0.0642(17) 0.0544(18) 0.109(3) -0.0163(18) 0.0040(17) -0.0116(14)
C51 0.089(2) 0.068(2) 0.145(4) -0.024(2) 0.005(2) -0.0267(19)
C52 0.084(2) 0.0522(18) 0.110(3) 0.0055(17) 0.0068(19) -0.0214(16)
C53 0.085(2) 0.0583(18) 0.092(2) 0.0044(17) 0.0053(17) -0.0172(16)
C54 0.0498(13) 0.0414(14) 0.0748(18) -0.0012(12) 0.0081(12) -0.0044(11)
B1 0.0538(15) 0.0521(17) 0.0481(15) -0.0006(13) 0.0054(12) 0.0093(13)

loop_
_atom_type_symbol
_atom_type_description
_atom_type_scat_dispersion_real
_atom_type_scat_dispersion_imag
_atom_type_scat_source
C C 0.0181 0.0091 'International Tables Vol C Tables 4.2.6.8 and 6.1.1.4'
H H 0.0000 0.0000 'International Tables Vol C Tables 4.2.6.8 and 6.1.1.4'
B B 0.0090 0.0039 'International Tables Vol C Tables 4.2.6.8 and 6.1.1.4'
N N 0.0311 0.0180 'International Tables Vol C Tables 4.2.6.8 and 6.1.1.4'
O O 0.0492 0.0322 'International Tables Vol C Tables 4.2.6.8 and 6.1.1.4'

loop_
_geom_angle_atom_site_label_1
_geom_angle_atom_site_label_2
_geom_angle_atom_site_label_3
_geom_angle
_geom_angle_site_symmetry_1
_geom_angle_site_symmetry_3
_geom_angle_publ_flag
C17 O1 C5 120.7(2) . . ?
C15 O2 C14 121.53(18) . . ?
C41 N1 C40 119.70(19) . . ?
C41 N1 C54 108.3(2) . . ?
C54 N1 C40 131.9(2) . . ?
H1A C1 H1B 109.5 . . ?
H1A C1 H1C 109.5 . . ?
H1B C1 H1C 109.5 . . ?
C2 C1 H1A 109.5 . . ?
C2 C1 H1B 109.5 . . ?
C2 C1 H1C 109.5 . . ?
C3 C2 C1 121.2(3) . . ?
C3 C2 C7 117.3(3) . . ?
C7 C2 C1 121.5(3) . . ?
C2 C3 H3 117.9 . . ?
C2 C3 C4 124.2(3) . . ?
C4 C3 H3 117.9 . . ?
C3 C4 B1 127.2(3) . . ?
C5 C4 C3 115.4(2) . . ?
C5 C4 B1 117.4(2) . . ?
O1 C5 C4 124.9(2) . . ?
O1 C5 C6 112.9(3) . . ?
C6 C5 C4 122.3(3) . . ?
C5 C6 H6 120.4 . . ?
C7 C6 C5 119.2(4) . . ?
C7 C6 H6 120.4 . . ?
C2 C7 H7 119.2 . . ?
C6 C7 C2 121.7(3) . . ?
C6 C7 H7 119.2 . . ?
C9 C8 B1 127.4(2) . . ?
C14 C8 C9 115.1(2) . . ?
C14 C8 B1 117.5(2) . . ?
C8 C9 H9 118.1 . . ?
C10 C9 C8 123.8(2) . . ?
C10 C9 H9 118.1 . . ?
C9 C10 C11 121.7(3) . . ?
C9 C10 C12 117.8(3) . . ?
C12 C10 C11 120.6(3) . . ?
C10 C11 H11A 109.5 . . ?
C10 C11 H11B 109.5 . . ?
C10 C11 H11C 109.5 . . ?
H11A C11 H11B 109.5 . . ?
H11A C11 H11C 109.5 . . ?
H11B C11 H11C 109.5 . . ?
C10 C12 H12 119.3 . . ?
C13 C12 C10 121.4(3) . . ?
C13 C12 H12 119.3 . . ?
C12 C13 H13 120.3 . . ?
C12 C13 C14 119.4(2) . . ?
C14 C13 H13 120.3 . . ?
O2 C14 C8 124.3(2) . . ?
O2 C14 C13 113.3(2) . . ?
C13 C14 C8 122.4(2) . . ?
O2 C15 C16 120.6(2) . . ?
O2 C15 C20 116.4(2) . . ?
C20 C15 C16 122.9(2) . . ?
C15 C16 C17 115.6(2) . . ?
C15 C16 B1 122.1(2) . . ?
C17 C16 B1 122.3(2) . . ?
O1 C17 C16 121.2(2) . . ?
O1 C17 C18 115.8(2) . . ?
C18 C17 C16 123.1(2) . . ?
C17 C18 H18 120.3 . . ?
C17 C18 C19 119.3(2) . . ?
C19 C18 H18 120.3 . . ?
C18 C19 C20 119.7(2) . . ?
C18 C19 C21 118.5(2) . . ?
C20 C19 C21 121.8(2) . . ?
C15 C20 C19 119.3(2) . . ?
C15 C20 H20 120.3 . . ?
C19 C20 H20 120.3 . . ?
C22 C21 C19 119.9(2) . . ?
C22 C21 C26 117.6(2) . . ?
C26 C21 C19 122.4(2) . . ?
C21 C22 H22 119.3 . . ?
C23 C22 C21 121.5(3) . . ?
C23 C22 H22 119.3 . . ?
C22 C23 H23 119.5 . . ?
C24 C23 C22 121.1(3) . . ?
C24 C23 H23 119.5 . . ?
C23 C24 H24 120.6 . . ?
C23 C24 C25 118.8(3) . . ?
C25 C24 H24 120.6 . . ?
C24 C25 C26 120.4(2) . . ?
C24 C25 C33 130.9(2) . . ?
C26 C25 C33 108.7(2) . . ?
C21 C26 C25 120.7(2) . . ?
C21 C26 C27 129.1(2) . . ?
C25 C26 C27 110.2(2) . . ?
C26 C27 C34 111.40(18) . . ?
C28 C27 C26 101.45(18) . . ?
C28 C27 C34 111.74(19) . . ?
C42 C27 C26 110.24(18) . . ?
C42 C27 C28 110.51(19) . . ?
C42 C27 C34 111.14(18) . . ?
C29 C28 C27 128.1(2) . . ?
C29 C28 C33 121.1(2) . . ?
C33 C28 C27 110.8(2) . . ?
C28 C29 H29 120.7 . . ?
C30 C29 C28 118.5(3) . . ?
C30 C29 H29 120.7 . . ?
C29 C30 H30 119.6 . . ?
C29 C30 C31 120.8(3) . . ?
C31 C30 H30 119.6 . . ?
C30 C31 H31 119.4 . . ?
C32 C31 C30 121.2(3) . . ?
C32 C31 H31 119.4 . . ?
C31 C32 H32 120.6 . . ?
C31 C32 C33 118.8(3) . . ?
C33 C32 H32 120.6 . . ?
C28 C33 C25 108.7(2) . . ?
C32 C33 C25 131.6(3) . . ?
C32 C33 C28 119.6(3) . . ?
C35 C34 C27 118.1(2) . . ?
C35 C34 C40 117.8(2) . . ?
C40 C34 C27 124.0(2) . . ?
C34 C35 H35 118.2 . . ?
C36 C35 C34 123.5(3) . . ?
C36 C35 H35 118.2 . . ?
C35 C36 C37 121.2(3) . . ?
C38 C36 C35 116.8(3) . . ?
C38 C36 C37 122.0(3) . . ?
C36 C37 H37A 109.5 . . ?
C36 C37 H37B 109.5 . . ?
C36 C37 H37C 109.5 . . ?
H37A C37 H37B 109.5 . . ?
H37A C37 H37C 109.5 . . ?
H37B C37 H37C 109.5 . . ?
C36 C38 H38 119.2 . . ?
C39 C38 C36 121.5(3) . . ?
C39 C38 H38 119.2 . . ?
C38 C39 H39 119.5 . . ?
C38 C39 C40 121.1(3) . . ?
C40 C39 H39 119.5 . . ?
C34 C40 N1 119.2(2) . . ?
C39 C40 N1 121.8(2) . . ?
C39 C40 C34 119.0(2) . . ?
N1 C41 C47 111.6(2) . . ?
C42 C41 N1 125.5(2) . . ?
C42 C41 C47 122.9(2) . . ?
C41 C42 C27 119.8(2) . . ?
C43 C42 C27 123.6(2) . . ?
C43 C42 C41 116.6(2) . . ?
C42 C43 H43 118.9 . . ?
C42 C43 C44 122.2(2) . . ?
C44 C43 H43 118.9 . . ?
C43 C44 C45 119.7(3) . . ?
C46 C44 C43 119.1(2) . . ?
C46 C44 C45 121.2(2) . . ?
C44 C45 H45A 109.5 . . ?
C44 C45 H45B 109.5 . . ?
C44 C45 H45C 109.5 . . ?
H45A C45 H45B 109.5 . . ?
H45A C45 H45C 109.5 . . ?
H45B C45 H45C 109.5 . . ?
C44 C46 H46 119.9 . . ?
C47 C46 C44 120.1(2) . . ?
C47 C46 H46 119.9 . . ?
C41 C47 C48 104.8(2) . . ?
C46 C47 C41 119.0(2) . . ?
C46 C47 C48 136.2(2) . . ?
C49 C48 C47 131.4(3) . . ?
C49 C48 C54 120.4(3) . . ?
C54 C48 C47 108.2(2) . . ?
C48 C49 H49 119.8 . . ?
C50 C49 C48 120.3(3) . . ?
C50 C49 H49 119.8 . . ?
C49 C50 C51 120.7(3) . . ?
C49 C50 C52 117.9(3) . . ?
C52 C50 C51 121.4(3) . . ?
C50 C51 H51A 109.5 . . ?
C50 C51 H51B 109.5 . . ?
C50 C51 H51C 109.5 . . ?
H51A C51 H51B 109.5 . . ?
H51A C51 H51C 109.5 . . ?
H51B C51 H51C 109.5 . . ?
C50 C52 H52 118.5 . . ?
C53 C52 C50 123.1(3) . . ?
C53 C52 H52 118.5 . . ?
C52 C53 H53 120.1 . . ?
C52 C53 C54 119.8(3) . . ?
C54 C53 H53 120.1 . . ?
N1 C54 C48 107.0(2) . . ?
C53 C54 N1 134.5(3) . . ?
C53 C54 C48 118.5(3) . . ?
C8 B1 C4 132.6(3) . . ?
C16 B1 C4 113.5(2) . . ?
C16 B1 C8 113.9(2) . . ?

loop_
_geom_bond_atom_site_label_1
_geom_bond_atom_site_label_2
_geom_bond_distance
_geom_bond_site_symmetry_2
_geom_bond_publ_flag
O1 C5 1.377(4) . ?
O1 C17 1.374(3) . ?
O2 C14 1.383(3) . ?
O2 C15 1.368(3) . ?
N1 C40 1.409(3) . ?
N1 C41 1.388(3) . ?
N1 C54 1.408(3) . ?
C1 H1A 0.9600 . ?
C1 H1B 0.9600 . ?
C1 H1C 0.9600 . ?
C1 C2 1.516(5) . ?
C2 C3 1.379(4) . ?
C2 C7 1.402(5) . ?
C3 H3 0.9300 . ?
C3 C4 1.407(4) . ?
C4 C5 1.405(4) . ?
C4 B1 1.550(4) . ?
C5 C6 1.396(4) . ?
C6 H6 0.9300 . ?
C6 C7 1.372(5) . ?
C7 H7 0.9300 . ?
C8 C9 1.412(4) . ?
C8 C14 1.393(3) . ?
C8 B1 1.546(4) . ?
C9 H9 0.9300 . ?
C9 C10 1.379(4) . ?
C10 C11 1.510(4) . ?
C10 C12 1.385(4) . ?
C11 H11A 0.9600 . ?
C11 H11B 0.9600 . ?
C11 H11C 0.9600 . ?
C12 H12 0.9300 . ?
C12 C13 1.368(4) . ?
C13 H13 0.9300 . ?
C13 C14 1.391(4) . ?
C15 C16 1.397(3) . ?
C15 C20 1.383(3) . ?
C16 C17 1.398(4) . ?
C16 B1 1.506(4) . ?
C17 C18 1.379(4) . ?
C18 H18 0.9300 . ?
C18 C19 1.390(4) . ?
C19 C20 1.390(3) . ?
C19 C21 1.489(3) . ?
C20 H20 0.9300 . ?
C21 C22 1.393(4) . ?
C21 C26 1.394(3) . ?
C22 H22 0.9300 . ?
C22 C23 1.386(4) . ?
C23 H23 0.9300 . ?
C23 C24 1.366(4) . ?
C24 H24 0.9300 . ?
C24 C25 1.397(4) . ?
C25 C26 1.401(3) . ?
C25 C33 1.468(4) . ?
C26 C27 1.534(3) . ?
C27 C28 1.521(3) . ?
C27 C34 1.541(3) . ?
C27 C42 1.520(3) . ?
C28 C29 1.385(4) . ?
C28 C33 1.395(4) . ?
C29 H29 0.9300 . ?
C29 C30 1.371(4) . ?
C30 H30 0.9300 . ?
C30 C31 1.383(5) . ?
C31 H31 0.9300 . ?
C31 C32 1.374(5) . ?
C32 H32 0.9300 . ?
C32 C33 1.390(4) . ?
C34 C35 1.394(3) . ?
C34 C40 1.401(3) . ?
C35 H35 0.9300 . ?
C35 C36 1.385(4) . ?
C36 C37 1.512(4) . ?
C36 C38 1.383(4) . ?
C37 H37A 0.9600 . ?
C37 H37B 0.9600 . ?
C37 H37C 0.9600 . ?
C38 H38 0.9300 . ?
C38 C39 1.372(4) . ?
C39 H39 0.9300 . ?
C39 C40 1.392(4) . ?
C41 C42 1.388(3) . ?
C41 C47 1.393(3) . ?
C42 C43 1.385(3) . ?
C43 H43 0.9300 . ?
C43 C44 1.405(4) . ?
C44 C45 1.507(4) . ?
C44 C46 1.388(4) . ?
C45 H45A 0.9600 . ?
C45 H45B 0.9600 . ?
C45 H45C 0.9600 . ?
C46 H46 0.9300 . ?
C46 C47 1.386(4) . ?
C47 C48 1.464(4) . ?
C48 C49 1.391(4) . ?
C48 C54 1.430(4) . ?
C49 H49 0.9300 . ?
C49 C50 1.382(5) . ?
C50 C51 1.513(4) . ?
C50 C52 1.394(5) . ?
C51 H51A 0.9600 . ?
C51 H51B 0.9600 . ?
C51 H51C 0.9600 . ?
C52 H52 0.9300 . ?
C52 C53 1.368(4) . ?
C53 H53 0.9300 . ?
C53 C54 1.375(4) . ?

loop_
_geom_torsion_atom_site_label_1
_geom_torsion_atom_site_label_2
_geom_torsion_atom_site_label_3
_geom_torsion_atom_site_label_4
_geom_torsion
_geom_torsion_site_symmetry_1
_geom_torsion_site_symmetry_2
_geom_torsion_site_symmetry_3
_geom_torsion_site_symmetry_4
_geom_torsion_publ_flag
O1 C5 C6 C7 -179.8(4) . . . . ?
O1 C17 C18 C19 179.8(3) . . . . ?
O2 C15 C16 C17 179.9(2) . . . . ?
O2 C15 C16 B1 -1.1(3) . . . . ?
O2 C15 C20 C19 -178.3(2) . . . . ?
N1 C41 C42 C27 -2.6(3) . . . . ?
N1 C41 C42 C43 -179.7(2) . . . . ?
N1 C41 C47 C46 -179.8(2) . . . . ?
N1 C41 C47 C48 0.0(3) . . . . ?
C1 C2 C3 C4 179.0(3) . . . . ?
C1 C2 C7 C6 -178.8(4) . . . . ?
C2 C3 C4 C5 -0.1(5) . . . . ?
C2 C3 C4 B1 -177.2(3) . . . . ?
C3 C2 C7 C6 -0.2(7) . . . . ?
C3 C4 C5 O1 -179.8(3) . . . . ?
C3 C4 C5 C6 -0.6(5) . . . . ?
C3 C4 B1 C8 -0.2(5) . . . . ?
C3 C4 B1 C16 178.7(3) . . . . ?
C4 C5 C6 C7 0.9(7) . . . . ?
C5 O1 C17 C16 -0.5(4) . . . . ?
C5 O1 C17 C18 178.9(3) . . . . ?
C5 C4 B1 C8 -177.3(3) . . . . ?
C5 C4 B1 C16 1.6(4) . . . . ?
C5 C6 C7 C2 -0.4(8) . . . . ?
C7 C2 C3 C4 0.4(5) . . . . ?
C8 C9 C10 C11 -178.4(3) . . . . ?
C8 C9 C10 C12 1.6(4) . . . . ?
C9 C8 C14 O2 176.8(2) . . . . ?
C9 C8 C14 C13 -1.7(4) . . . . ?
C9 C8 B1 C4 1.2(4) . . . . ?
C9 C8 B1 C16 -177.7(2) . . . . ?
C9 C10 C12 C13 -1.2(4) . . . . ?
C10 C12 C13 C14 -0.6(4) . . . . ?
C11 C10 C12 C13 178.8(3) . . . . ?
C12 C13 C14 O2 -176.6(2) . . . . ?
C12 C13 C14 C8 2.1(4) . . . . ?
C14 O2 C15 C16 0.5(3) . . . . ?
C14 O2 C15 C20 -179.7(2) . . . . ?
C14 C8 C9 C10 -0.1(4) . . . . ?
C14 C8 B1 C4 -178.8(3) . . . . ?
C14 C8 B1 C16 2.3(3) . . . . ?
C15 O2 C14 C8 1.8(3) . . . . ?
C15 O2 C14 C13 -179.6(2) . . . . ?
C15 C16 C17 O1 178.9(2) . . . . ?
C15 C16 C17 C18 -0.4(4) . . . . ?
C15 C16 B1 C4 -179.4(2) . . . . ?
C15 C16 B1 C8 -0.3(3) . . . . ?
C16 C15 C20 C19 1.5(3) . . . . ?
C16 C17 C18 C19 -0.9(4) . . . . ?
C17 O1 C5 C4 1.8(5) . . . . ?
C17 O1 C5 C6 -177.4(3) . . . . ?
C17 C16 B1 C4 -0.5(4) . . . . ?
C17 C16 B1 C8 178.6(2) . . . . ?
C17 C18 C19 C20 2.5(4) . . . . ?
C17 C18 C19 C21 -178.9(3) . . . . ?
C18 C19 C20 C15 -2.8(3) . . . . ?
C18 C19 C21 C22 -76.4(3) . . . . ?
C18 C19 C21 C26 101.8(3) . . . . ?
C19 C21 C22 C23 178.9(3) . . . . ?
C19 C21 C26 C25 -177.3(2) . . . . ?
C19 C21 C26 C27 2.5(4) . . . . ?
C20 C15 C16 C17 0.1(4) . . . . ?
C20 C15 C16 B1 179.1(2) . . . . ?
C20 C19 C21 C22 102.2(3) . . . . ?
C20 C19 C21 C26 -79.6(3) . . . . ?
C21 C19 C20 C15 178.6(2) . . . . ?
C21 C22 C23 C24 -1.9(5) . . . . ?
C21 C26 C27 C28 -176.6(2) . . . . ?
C21 C26 C27 C34 -57.6(3) . . . . ?
C21 C26 C27 C42 66.3(3) . . . . ?
C22 C21 C26 C25 0.9(4) . . . . ?
C22 C21 C26 C27 -179.2(2) . . . . ?
C22 C23 C24 C25 1.5(4) . . . . ?
C23 C24 C25 C26 0.1(4) . . . . ?
C23 C24 C25 C33 -178.2(3) . . . . ?
C24 C25 C26 C21 -1.3(4) . . . . ?
C24 C25 C26 C27 178.8(2) . . . . ?
C24 C25 C33 C28 179.0(3) . . . . ?
C24 C25 C33 C32 0.3(5) . . . . ?
C25 C26 C27 C28 3.3(2) . . . . ?
C25 C26 C27 C34 122.3(2) . . . . ?
C25 C26 C27 C42 -113.8(2) . . . . ?
C26 C21 C22 C23 0.7(4) . . . . ?
C26 C25 C33 C28 0.6(3) . . . . ?
C26 C25 C33 C32 -178.1(3) . . . . ?
C26 C27 C28 C29 177.7(2) . . . . ?
C26 C27 C28 C33 -2.9(2) . . . . ?
C26 C27 C34 C35 -65.8(3) . . . . ?
C26 C27 C34 C40 113.2(2) . . . . ?
C26 C27 C42 C41 -116.1(2) . . . . ?
C26 C27 C42 C43 60.8(3) . . . . ?
C27 C28 C29 C30 180.0(2) . . . . ?
C27 C28 C33 C25 1.6(3) . . . . ?
C27 C28 C33 C32 -179.5(2) . . . . ?
C27 C34 C35 C36 178.4(2) . . . . ?
C27 C34 C40 N1 6.5(3) . . . . ?
C27 C34 C40 C39 -174.6(2) . . . . ?
C27 C42 C43 C44 -177.1(2) . . . . ?
C28 C27 C34 C35 46.8(3) . . . . ?
C28 C27 C34 C40 -134.1(2) . . . . ?
C28 C27 C42 C41 132.5(2) . . . . ?
C28 C27 C42 C43 -50.5(3) . . . . ?
C28 C29 C30 C31 -0.7(4) . . . . ?
C29 C28 C33 C25 -178.9(2) . . . . ?
C29 C28 C33 C32 0.0(4) . . . . ?
C29 C30 C31 C32 0.1(5) . . . . ?
C30 C31 C32 C33 0.5(5) . . . . ?
C31 C32 C33 C25 178.1(3) . . . . ?
C31 C32 C33 C28 -0.5(4) . . . . ?
C33 C25 C26 C21 177.4(2) . . . . ?
C33 C25 C26 C27 -2.5(3) . . . . ?
C33 C28 C29 C30 0.7(4) . . . . ?
C34 C27 C28 C29 58.9(3) . . . . ?
C34 C27 C28 C33 -121.7(2) . . . . ?
C34 C27 C42 C41 7.9(3) . . . . ?
C34 C27 C42 C43 -175.1(2) . . . . ?
C34 C35 C36 C37 175.5(3) . . . . ?
C34 C35 C36 C38 -3.5(4) . . . . ?
C35 C34 C40 N1 -174.4(2) . . . . ?
C35 C34 C40 C39 4.5(4) . . . . ?
C35 C36 C38 C39 4.1(5) . . . . ?
C36 C38 C39 C40 -0.4(5) . . . . ?
C37 C36 C38 C39 -174.9(3) . . . . ?
C38 C39 C40 N1 174.9(3) . . . . ?
C38 C39 C40 C34 -4.0(4) . . . . ?
C40 N1 C41 C42 -2.1(3) . . . . ?
C40 N1 C41 C47 179.8(2) . . . . ?
C40 N1 C54 C48 179.8(2) . . . . ?
C40 N1 C54 C53 -0.8(5) . . . . ?
C40 C34 C35 C36 -0.8(4) . . . . ?
C41 N1 C40 C34 0.1(3) . . . . ?
C41 N1 C40 C39 -178.8(2) . . . . ?
C41 N1 C54 C48 -1.6(3) . . . . ?
C41 N1 C54 C53 177.8(3) . . . . ?
C41 C42 C43 C44 -0.1(3) . . . . ?
C41 C47 C48 C49 179.5(3) . . . . ?
C41 C47 C48 C54 -1.0(3) . . . . ?
C42 C27 C28 C29 -65.4(3) . . . . ?
C42 C27 C28 C33 114.0(2) . . . . ?
C42 C27 C34 C35 170.8(2) . . . . ?
C42 C27 C34 C40 -10.1(3) . . . . ?
C42 C41 C47 C46 2.0(4) . . . . ?
C42 C41 C47 C48 -178.2(2) . . . . ?
C42 C43 C44 C45 -178.2(2) . . . . ?
C42 C43 C44 C46 1.6(4) . . . . ?
C43 C44 C46 C47 -1.4(4) . . . . ?
C44 C46 C47 C41 -0.3(4) . . . . ?
C44 C46 C47 C48 179.9(3) . . . . ?
C45 C44 C46 C47 178.4(3) . . . . ?
C46 C47 C48 C49 -0.7(5) . . . . ?
C46 C47 C48 C54 178.8(3) . . . . ?
C47 C41 C42 C27 175.4(2) . . . . ?
C47 C41 C42 C43 -1.8(3) . . . . ?
C47 C48 C49 C50 178.4(3) . . . . ?
C47 C48 C54 N1 1.6(3) . . . . ?
C47 C48 C54 C53 -177.9(3) . . . . ?
C48 C49 C50 C51 178.5(3) . . . . ?
C48 C49 C50 C52 -0.8(4) . . . . ?
C49 C48 C54 N1 -178.8(2) . . . . ?
C49 C48 C54 C53 1.6(4) . . . . ?
C49 C50 C52 C53 2.0(5) . . . . ?
C50 C52 C53 C54 -1.4(5) . . . . ?
C51 C50 C52 C53 -177.3(3) . . . . ?
C52 C53 C54 N1 -179.8(3) . . . . ?
C52 C53 C54 C48 -0.5(5) . . . . ?
C54 N1 C40 C34 178.6(2) . . . . ?
C54 N1 C40 C39 -0.4(4) . . . . ?
C54 N1 C41 C42 179.1(2) . . . . ?
C54 N1 C41 C47 1.0(3) . . . . ?
C54 C48 C49 C50 -1.0(4) . . . . ?
B1 C4 C5 O1 -2.4(5) . . . . ?
B1 C4 C5 C6 176.8(4) . . . . ?
B1 C8 C9 C10 179.8(3) . . . . ?
B1 C8 C14 O2 -3.1(3) . . . . ?
B1 C8 C14 C13 178.3(2) . . . . ?
B1 C16 C17 O1 -0.1(4) . . . . ?
B1 C16 C17 C18 -179.4(3) . . . . ?
